data_2238278
loop_
_publ_author_name
'Le Bail, Armel'

_publ_section_title
;
 Tetraammine(carbonato-\k^2^<i>O</i>,<i>O</i>')cobalt(III) nitrate: a
 powder X-ray diffraction study
;
_journal_coeditor_code VN2075
_journal_issue 7
_journal_name_full 'Acta Crystallographica Section E'
_journal_page_first i42
_journal_page_last i43
_journal_paper_doi 10.1107/S1600536813017522
_journal_volume 69
_journal_year 2013
_chemical_formula_iupac '[Co (C O3) (N H3)4] N O3'
_chemical_formula_moiety 'C H12 Co N4 O3 +, N O3 -'
_chemical_formula_sum 'C H12 Co N5 O6'
_chemical_formula_weight 249.09
_chemical_name_common 'Tetrammine-Carbonatocobalt(III) Nitrate'
_chemical_name_systematic
;
Tetraammine(carbonato-\k^2^<i>O</i>,<i>O</i>')cobalt(III)
;
_space_group_IT_number 14
_symmetry_cell_setting monoclinic
_symmetry_space_group_name_Hall '-P 2ybc'
_symmetry_space_group_name_H-M 'P 1 21/c 1'
_cell_angle_alpha 90.00000
_cell_angle_beta 95.440(3)
_cell_angle_gamma 90.00000
_cell_formula_units_Z 4
_cell_length_a 7.8520(6)
_cell_length_b 6.7922(5)
_cell_length_c 17.5394(9)
_cell_measurement_temperature 293
_cell_volume 931.20(11)
_computing_cell_refinement '<i>McMaille</i> (Le Bail, 2004)'
_computing_data_collection
;
<i>DIFFRAC-AT</i> (Siemens & Socabim, 1993)
;
_computing_data_reduction '<i>DIFFRAC-AT</i> (Siemens & Socabim, 1993)'
_computing_molecular_graphics '<i>DIAMOND</i> (Brandenburg,1999)'
_computing_publication_material '<i>PLATON</i> (Spek, 2009)'
_computing_structure_refinement '<i>FULLPROF</i> (Rodriguez-Carvajal, 1993)'
_computing_structure_solution '<i>ESPOIR</i> (Le Bail, 2001)'
_diffrn_ambient_temperature 293
_diffrn_measurement_device_type 'Siemens D500'
_diffrn_measurement_method 'step scan'
_diffrn_radiation_monochromator graphite
_diffrn_radiation_source 'X-ray tube'
_diffrn_radiation_type CuK\a
_diffrn_radiation_wavelength 1.5418
_exptl_absorpt_coefficient_mu 14.685
_exptl_crystal_density_diffrn 1.777
_exptl_crystal_F_000 512.0
_pd_calc_method 'Rietveld Refinement'
_pd_char_colour purple
_pd_char_particle_morphology 'Fine powder'
_pd_meas_2theta_range_inc 0.020000
_pd_meas_2theta_range_max 80.00000
_pd_meas_2theta_range_min 5.00000
_pd_meas_number_of_points 3751
_pd_meas_scan_method step
_pd_proc_2theta_range_inc 0.0200
_pd_proc_2theta_range_max 79.9611
_pd_proc_2theta_range_min 6.0012
_pd_proc_ls_background_function interpolated
_pd_proc_ls_pref_orient_corr
;
March-Dollase correction along direction [001],
refined parameter : 0.634(2)
;
_pd_proc_ls_profile_function pseudoVoigt
_pd_proc_ls_prof_R_factor 5.3712
_pd_proc_ls_prof_wR_expected 2.5359
_pd_proc_ls_prof_wR_factor 7.2371
_pd_proc_wavelength 1.5418
_pd_spec_mounting 'packed on the holder'
_pd_spec_mount_mode reflection
_pd_spec_shape flat_sheet
_pd_spec_size_axial 8
_pd_spec_size_equat 8
_pd_spec_size_thick 1
_refine_ls_goodness_of_fit_all 2.85
_refine_ls_hydrogen_treatment mixed
_refine_ls_number_parameters 114
_refine_ls_number_reflns 2252
_refine_ls_number_restraints 55
_refine_ls_R_factor_all 2.64
_refine_ls_shift/su_max 0.03
_refine_ls_shift/su_mean 0.0
_cod_data_source_file vn2075.cif
_cod_data_source_block I
_cod_original_cell_volume 931.21(11)
_cod_original_sg_symbol_H-M 'P 21/c'
_cod_database_code 2238278

loop_
_symmetry_equiv_pos_as_xyz
x,y,z
-x,y+1/2,-z+1/2
-x,-y,-z
x,-y+1/2,z+1/2

loop_
_atom_site_type_symbol
_atom_site_label
_atom_site_fract_x
_atom_site_fract_y
_atom_site_fract_z
_atom_site_U_iso_or_equiv
_atom_site_thermal_displace_type
_atom_site_occupancy
Co Co1 0.7395(5) 0.3827(5) 0.41424(15) 0.061(2) Uiso 1.000
O O1 0.5942(8) 0.6047(12) 0.4304(6) 0.026(3) Uiso 1.000
O O2 0.8681(8) 0.6112(12) 0.4476(6) 0.026(3) Uiso 1.000
O O3 0.7215(14) 0.8735(12) 0.4842(6) 0.026(3) Uiso 1.000
N N1 0.7399(10) 0.4675(12) 0.3048(4) 0.061(2) Uiso 1.000
N N2 0.5497(10) 0.2010(12) 0.3890(4) 0.061(2) Uiso 1.000
N N3 0.9350(11) 0.2129(12) 0.4005(4) 0.061(2) Uiso 1.000
N N4 0.7470(10) 0.3120(12) 0.5259(4) 0.061(2) Uiso 1.000
C C1 0.7279(11) 0.7129(15) 0.4519(12) 0.026(3) Uiso 1.000
O O4 0.6593(14) -0.056(2) 0.2560(5) 0.065(4) Uiso 1.000
O O5 0.8659(19) 0.123(2) 0.2302(7) 0.065(4) Uiso 1.000
O O6 0.7854(19) -0.1237(16) 0.1602(5) 0.065(4) Uiso 1.000
N N5 0.766(2) -0.010(3) 0.2132(8) 0.065(4) Uiso 1.000
H H1 0.7181(18) 0.6054(9) 0.3038(7) 0.0633 Uiso 1.000
H H2 0.6522(14) 0.3947(18) 0.2765(6) 0.0633 Uiso 1.000
H H3 0.8506(10) 0.437(2) 0.2899(7) 0.0633 Uiso 1.000
H H4 0.4590(12) 0.2308(19) 0.4204(7) 0.0633 Uiso 1.000
H H5 0.5904(15) 0.0688(10) 0.3983(8) 0.0633 Uiso 1.000
H H6 0.5091(16) 0.2178(19) 0.3359(4) 0.0633 Uiso 1.000
H H7 0.9232(16) 0.0926(13) 0.4279(7) 0.0633 Uiso 1.000
H H8 1.0386(10) 0.2804(16) 0.4190(8) 0.0633 Uiso 1.000
H H9 0.9359(16) 0.1860(19) 0.3463(4) 0.0633 Uiso 1.000
H H10 0.7522(18) 0.1729(9) 0.5281(7) 0.0633 Uiso 1.000
H H11 0.6458(12) 0.3646(19) 0.5434(6) 0.0633 Uiso 1.000
H H12 0.8476(12) 0.3735(19) 0.5498(6) 0.0633 Uiso 1.000

loop_
_atom_type_symbol
_atom_type_scat_Cromer_Mann_a1
_atom_type_scat_Cromer_Mann_a2
_atom_type_scat_Cromer_Mann_a3
_atom_type_scat_Cromer_Mann_a4
_atom_type_scat_Cromer_Mann_b1
_atom_type_scat_Cromer_Mann_b2
_atom_type_scat_Cromer_Mann_b3
_atom_type_scat_Cromer_Mann_b4
_atom_type_scat_Cromer_Mann_c
_atom_type_scat_dispersion_real
_atom_type_scat_dispersion_imag
_atom_type_scat_source
co 12.28410 7.34090 4.00340 2.34880 4.27910 0.27840 13.53590 71.16920 1.01180 -2.36500 3.61400 International_Tables_for_Crystallography_Vol.C(1991)_Tables_6.1.1.4_and_6.1.1.5
n 12.21260 3.13220 2.01250 1.16630 0.00570 9.89330 28.99750 0.58260 -11.52900 0.03100 0.01800 International_Tables_for_Crystallography_Vol.C(1991)_Tables_6.1.1.4_and_6.1.1.5
c 2.31000 1.02000 1.58860 0.86500 20.84390 10.20750 0.56870 51.65120 0.21560 0.01800 0.00900 International_Tables_for_Crystallography_Vol.C(1991)_Tables_6.1.1.4_and_6.1.1.5
o 3.04850 2.28680 1.54630 0.86700 13.27710 5.70110 0.32390 32.90890 0.25080 0.04900 0.03200 International_Tables_for_Crystallography_Vol.C(1991)_Tables_6.1.1.4_and_6.1.1.5
h 0.49300 0.32291 0.14019 0.04081 10.51090 26.12570 3.14236 57.79970 0.00304 0.00000 0.00000 International_Tables_for_Crystallography_Vol.C(1991)_Tables_6.1.1.4_and_6.1.1.5

loop_
_geom_angle_atom_site_label_1
_geom_angle_atom_site_label_2
_geom_angle_atom_site_label_3
_geom_angle
_geom_angle_publ_flag
O1 Co1 O2 67.9(3) .
O1 Co1 N1 88.3(4) .
O1 Co1 N2 94.5(4) .
O1 Co1 N3 164.4(4) .
O1 Co1 N4 90.4(4) .
O1 Co1 C1 33.9(3) .
O2 Co1 N1 90.6(4) .
O2 Co1 N2 162.1(4) .
O2 Co1 N3 96.8(4) .
O2 Co1 N4 86.0(4) .
O2 Co1 C1 33.9(3) .
N1 Co1 N2 92.0(3) .
N1 Co1 N3 88.8(3) .
N1 Co1 N4 176.6(4) .
N1 Co1 C1 89.9(6) .
N2 Co1 N3 101.0(4) .
N2 Co1 N4 91.2(3) .
N2 Co1 C1 128.3(4) .
N3 Co1 N4 91.6(3) .
N3 Co1 C1 130.7(4) .
N4 Co1 C1 87.3(6) .
Co1 O1 C1 90.7(6) no
Co1 O2 C1 91.3(6) no
Co1 N1 H2 106.5(9) no
Co1 N1 H3 106.5(9) no
H1 N1 H2 112.5(13) no
H1 N1 H3 112.1(14) no
H2 N1 H3 112.2(13) no
Co1 N1 H1 106.5(9) no
Co1 N2 H4 109.1(9) no
H4 N2 H5 110.6(13) no
H4 N2 H6 109.5(13) no
H5 N2 H6 110.4(13) no
Co1 N2 H5 108.5(9) no
Co1 N2 H6 108.7(10) no
Co1 N3 H9 108.1(10) no
Co1 N3 H7 109.1(10) no
Co1 N3 H8 109.0(9) no
H7 N3 H9 110.0(13) no
H8 N3 H9 109.6(13) no
H7 N3 H8 110.9(13) no
Co1 N4 H10 106.0(9) no
Co1 N4 H12 105.6(9) no
H10 N4 H11 113.4(14) no
Co1 N4 H11 106.1(9) no
H11 N4 H12 112.1(12) no
H10 N4 H12 112.9(14) no
O5 N5 O6 122.0(16) no
O4 N5 O5 120.4(15) no
O4 N5 O6 116.6(17) no
Co1 C1 O3 169.0(15) no
O1 C1 O2 110.1(10) no
O1 C1 O3 124.3(10) no
O2 C1 O3 124.4(11) no
Co1 C1 O1 55.4(5) no
Co1 C1 O2 54.7(5) no

loop_
_geom_bond_atom_site_label_1
_geom_bond_atom_site_label_2
_geom_bond_distance
_geom_bond_publ_flag
Co1 O1 1.928(8) yes
Co1 O2 1.913(9) yes
Co1 N1 2.004(8) yes
Co1 N2 1.953(9) yes
Co1 N3 1.953(9) yes
Co1 N4 2.012(8) yes
O1 C1 1.307(13) .
O2 C1 1.308(12) .
O3 C1 1.232(16) .
O4 N5 1.218(19) .
O5 N5 1.22(2) .
O6 N5 1.23(2) .
N1 H2 0.949(14) .
N1 H1 0.952(10) .
N1 H3 0.954(12) .
N2 H4 0.962(13) .
N2 H5 0.962(11) .
N2 H6 0.962(10) .
N3 H9 0.969(10) .
N3 H7 0.957(13) .
N3 H8 0.963(13) .
N4 H10 0.946(10) .
N4 H11 0.948(13) .
N4 H12 0.955(13) .

loop_
_geom_hbond_atom_site_label_D
_geom_hbond_atom_site_label_H
_geom_hbond_atom_site_label_A
_geom_hbond_site_symmetry_A
_geom_hbond_distance_DH
_geom_hbond_distance_HA
_geom_hbond_distance_DA
_geom_hbond_angle_DHA
_geom_hbond_publ_flag
N1 H1 O4 1_565 0.952(10) 2.476(15) 3.392(16) 161.3(11) yes
N1 H2 O4 2_655 0.949(14) 2.481(16) 3.218(13) 134.5(11) yes
N1 H3 O5 . 0.954(12) 2.384(19) 2.900(16) 113.6(11) .
N2 H4 O6 2_655 0.962(13) 2.479(17) 2.942(16) 109.4(10) .
N2 H4 O3 3_666 0.962(13) 2.400(15) 3.261(13) 148.8(12) yes
N2 H5 O3 1_545 0.962(11) 2.190(15) 3.021(12) 144.0(12) yes
N2 H6 O4 2_655 0.962(10) 2.511(16) 3.331(13) 143.1(11) yes
N2 H6 O6 2_655 0.962(10) 2.558(19) 2.942(16) 104.0(9) .
N3 H7 O3 1_545 0.957(13) 2.448(15) 3.278(13) 145.0(11) yes
N3 H8 O6 2_755 0.963(13) 2.151(17) 2.762(16) 120.0(12) yes
N3 H8 O2 3_766 0.963(13) 2.496(17) 3.184(12) 128.3(10) yes
N3 H9 O5 . 0.969(10) 2.102(14) 3.047(14) 164.4(13) yes
N4 H10 O3 1_545 0.946(10) 2.180(11) 3.069(12) 156.1(12) yes
N4 H11 O1 3_666 0.948(13) 1.993(12) 2.911(10) 162.5(12) yes
N4 H12 O2 3_766 0.955(13) 2.231(11) 3.059(10) 144.5(11) yes

loop_
_geom_torsion_atom_site_label_1
_geom_torsion_atom_site_label_2
_geom_torsion_atom_site_label_3
_geom_torsion_atom_site_label_4
_geom_torsion
_geom_torsion_publ_flag
O2 Co1 O1 C1 -1.0(10) no
N1 Co1 O1 C1 -92.4(10) no
N2 Co1 O1 C1 175.8(10) no
N4 Co1 O1 C1 84.5(10) no
O1 Co1 O2 C1 1.0(10) no
N1 Co1 O2 C1 88.9(10) no
N3 Co1 O2 C1 177.8(10) no
N4 Co1 O2 C1 -91.1(10) no
O1 Co1 C1 O2 -178.4(17) no
O2 Co1 C1 O1 178.4(17) no
N1 Co1 C1 O1 87.1(9) no
N1 Co1 C1 O2 -91.3(10) no
N2 Co1 C1 O1 -5.4(13) no
N2 Co1 C1 O2 176.3(7) no
N3 Co1 C1 O1 175.5(7) no
N3 Co1 C1 O2 -2.9(13) no
N4 Co1 C1 O1 -94.8(9) no
N4 Co1 C1 O2 86.9(10) no
Co1 O1 C1 O2 1.4(14) no
Co1 O1 C1 O3 -166.6(18) no
Co1 O2 C1 O1 -1.4(14) no
Co1 O2 C1 O3 166.6(17) no
